data_7119940
loop_
_publ_author_name
'Brewster, James T.'
'He, Qing'
'Anguera, Gonzalo'
'Moore, Matthew D.'
'Ke, Xian-Sheng'
'Lynch, Vincent M.'
'Sessler, Jonathan L.'

_publ_section_title
;
 Synthesis and characterization of a dipyriamethyrin-uranyl complex.
;
_journal_issue 36
_journal_name_full 'Chemical communications (Cambridge, England)'
_journal_page_first 4981
_journal_page_last 4984
_journal_paper_doi 10.1039/c7cc01674c
_journal_volume 53
_journal_year 2017
_chemical_formula_moiety 'C56 H48 N6 F10, 2 C H2 Cl2'
_chemical_formula_sum 'C58 H52 Cl4 F10 N6'
_chemical_formula_weight 1164.85
_chemical_name_common dipyrihexaphyrin
_chemical_name_systematic dipyriamethyrin
_space_group_crystal_system triclinic
_space_group_IT_number 2
_space_group_name_Hall '-P 1'
_space_group_name_H-M_alt 'P -1'
_symmetry_space_group_name_Hall '-P 1'
_symmetry_space_group_name_H-M 'P -1'
_atom_sites_solution_hydrogens mixed
_audit_creation_method SHELXL-2016/6
_audit_update_record
;
2017-02-26 deposited with the CCDC.
2017-04-12 downloaded from the CCDC.
;
_cell_angle_alpha 68.396(6)
_cell_angle_beta 82.032(5)
_cell_angle_gamma 77.230(5)
_cell_formula_units_Z 2
_cell_length_a 8.5433(5)
_cell_length_b 18.7105(10)
_cell_length_c 19.0289(13)
_cell_measurement_reflns_used 4005
_cell_measurement_temperature 100(2)
_cell_measurement_theta_max 72.0
_cell_measurement_theta_min 2.86
_cell_volume 2752.6(3)
_computing_cell_refinement 'CrysAlisPro V 1.171.37.31, Agilent Technologies'
_computing_data_collection 'CrysAlisPro V 1.171.37.31, Agilent Technologies'
_computing_data_reduction 'CrysAlisPro V 1.171.37.31, Agilent Technologies'
_computing_molecular_graphics 'XP SHELXTL/PC, Siemens Analytical'
_computing_publication_material 'Shelxl-2016/6, Sheldrick, G. M.'
_computing_structure_refinement 'Shelxl-2016/6, Sheldrick, G. M.'
_computing_structure_solution
;

SHELXT. Sheldrick, G. M. (2015). Acta Cryst. A71, 3-8. 
;
_diffrn_ambient_temperature 100(2)
_diffrn_measured_fraction_theta_full 0.997
_diffrn_measured_fraction_theta_max 0.978
_diffrn_measurement_device_type 'Agilent SuperNova with Atlas S2 CCD'
_diffrn_measurement_method \w-scans
_diffrn_radiation_type CuK\a
_diffrn_radiation_wavelength 1.54184
_diffrn_reflns_av_R_equivalents 0.1058
_diffrn_reflns_av_unetI/netI 0.0916
_diffrn_reflns_Laue_measured_fraction_full 0.997
_diffrn_reflns_Laue_measured_fraction_max 0.978
_diffrn_reflns_limit_h_max 9
_diffrn_reflns_limit_h_min -10
_diffrn_reflns_limit_k_max 23
_diffrn_reflns_limit_k_min -23
_diffrn_reflns_limit_l_max 23
_diffrn_reflns_limit_l_min -23
_diffrn_reflns_number 44875
_diffrn_reflns_point_group_measured_fraction_full 0.997
_diffrn_reflns_point_group_measured_fraction_max 0.978
_diffrn_reflns_theta_full 67.684
_diffrn_reflns_theta_max 73.570
_diffrn_reflns_theta_min 2.502
_diffrn_source 'sealed micro-focus tube'
_exptl_absorpt_coefficient_mu 2.632
_exptl_absorpt_correction_T_max 1.00
_exptl_absorpt_correction_T_min 0.678
_exptl_absorpt_correction_type multi-scan
_exptl_absorpt_process_details
;
CrysAlisPro 1.171.38.43f (Rigaku Oxford Diffraction, 2015)
Empirical absorption correction using spherical harmonics,
 implemented in SCALE3 ABSPACK scaling algorithm.
;
_exptl_crystal_colour red
_exptl_crystal_density_diffrn 1.405
_exptl_crystal_description needle
_exptl_crystal_F_000 1200
_exptl_crystal_size_max 0.490
_exptl_crystal_size_mid 0.030
_exptl_crystal_size_min 0.030
_refine_diff_density_max 1.304
_refine_diff_density_min -1.175
_refine_diff_density_rms 0.093
_refine_ls_extinction_method none
_refine_ls_goodness_of_fit_ref 1.027
_refine_ls_hydrogen_treatment mixed
_refine_ls_matrix_type full
_refine_ls_number_parameters 719
_refine_ls_number_reflns 10869
_refine_ls_number_restraints 0
_refine_ls_restrained_S_all 1.027
_refine_ls_R_factor_all 0.1425
_refine_ls_R_factor_gt 0.0969
_refine_ls_shift/su_max 0.000
_refine_ls_shift/su_mean 0.000
_refine_ls_structure_factor_coef Fsqd
_refine_ls_weighting_details 'w=1/[\s^2^(Fo^2^)+(0.1050P)^2^+7.9937P] where P=(Fo^2^+2Fc^2^)/3'
_refine_ls_weighting_scheme calc
_refine_ls_wR_factor_gt 0.2278
_refine_ls_wR_factor_ref 0.2604
_reflns_Friedel_coverage 0.000
_reflns_number_gt 6954
_reflns_number_total 10869
_reflns_threshold_expression 'I > 2\s(I)'
_cod_data_source_file c7cc01674c2.cif
_cod_data_source_block shelx
_cod_depositor_comments 'Adding full bibliography for 7119939--7119940.cif.'
_cod_database_code 7119940
_shelx_shelxl_version_number 2016/6
_shelx_space_group_comment
;
The symmetry employed for this shelxl refinement is uniquely defined
by the following loop, which should always be used as a source of
symmetry information in preference to the above space-group names.
They are only intended as comments.
;
_shelx_estimated_absorpt_t_min 0.359
_shelx_estimated_absorpt_t_max 0.925

loop_
_space_group_symop_operation_xyz
'x, y, z'
'-x, -y, -z'

loop_
_atom_site_label
_atom_site_type_symbol
_atom_site_fract_x
_atom_site_fract_y
_atom_site_fract_z
_atom_site_U_iso_or_equiv
_atom_site_adp_type
_atom_site_occupancy
_atom_site_site_symmetry_order
_atom_site_calc_flag
_atom_site_refinement_flags_posn
_atom_site_refinement_flags_adp
Cl1 Cl 0.6715(2) 0.17688(11) 0.36941(11) 0.0617(5) Uani 1 1 d . .
F39 F 0.2318(3) 0.68271(16) 0.18943(17) 0.0293(6) Uani 1 1 d . .
F41 F 0.6521(4) 0.54701(18) 0.35252(17) 0.0333(7) Uani 1 1 d . .
F68 F 0.5768(4) -0.05350(18) 0.18115(18) 0.0364(7) Uani 1 1 d . .
F40 F 0.2162(4) 0.81002(18) 0.2265(2) 0.0423(8) Uani 1 1 d . .
F67 F 0.8805(4) -0.01759(18) 0.35049(18) 0.0393(8) Uani 1 1 d . .
F69 F 0.7245(4) -0.20401(18) 0.22023(19) 0.0400(8) Uani 1 1 d . .
F66 F 0.9518(4) -0.26247(17) 0.3240(2) 0.0469(9) Uani 1 1 d . .
N2 N 0.7022(5) 0.3572(2) 0.0890(2) 0.0206(8) Uani 1 1 d . .
N5 N 0.2195(5) 0.2892(2) 0.2762(2) 0.0242(9) Uani 1 1 d . .
N3 N 0.5715(5) 0.4747(2) 0.1577(2) 0.0213(8) Uani 1 1 d . .
F43 F 0.6340(4) 0.6750(2) 0.3900(2) 0.0480(9) Uani 1 1 d . .
N4 N 0.3103(5) 0.4413(2) 0.2499(2) 0.0230(8) Uani 1 1 d . .
F42 F 0.4151(5) 0.8062(2) 0.3274(2) 0.0530(10) Uani 1 1 d . .
N1 N 0.6819(5) 0.1870(2) 0.1527(2) 0.0241(9) Uani 1 1 d . .
F65 F 1.0282(4) -0.1682(2) 0.3893(2) 0.0504(9) Uani 1 1 d . .
N6 N 0.4209(5) 0.1555(2) 0.2407(2) 0.0261(9) Uani 1 1 d . .
Cl2 Cl 0.5306(7) 0.3012(2) 0.4286(2) 0.173(2) Uani 1 1 d . .
C13 C 0.7429(6) 0.3084(3) 0.0495(3) 0.0218(10) Uani 1 1 d . .
C12 C 0.7752(6) 0.2231(3) 0.0921(3) 0.0217(10) Uani 1 1 d . .
C51 C 0.7410(5) 0.4133(3) -0.0696(3) 0.0216(10) Uani 1 1 d . .
H51 H 0.750109 0.432324 -0.123436 0.026 Uiso 1 1 calc R U
C34 C 0.3321(6) 0.6795(3) 0.2385(3) 0.0245(10) Uani 1 1 d . .
C15 C 0.6910(6) 0.4353(3) 0.0484(3) 0.0210(10) Uani 1 1 d . .
C20 C 0.3308(6) 0.4980(3) 0.2792(3) 0.0206(9) Uani 1 1 d . .
C23 C 0.1173(6) 0.3568(3) 0.2678(3) 0.0222(10) Uani 1 1 d . .
C6 C 0.2811(6) 0.1585(3) 0.2776(3) 0.0253(10) Uani 1 1 d . .
C52 C 0.7607(6) 0.3338(3) -0.0294(3) 0.0238(10) Uani 1 1 d . .
H52 H 0.785834 0.297180 -0.054952 0.029 Uiso 1 1 calc R U
C53 C 0.7239(6) 0.5564(3) 0.0770(3) 0.0223(10) Uani 1 1 d . .
C44 C 0.1107(6) 0.4494(3) 0.3431(3) 0.0250(10) Uani 1 1 d . .
C5 C 0.1644(6) 0.2325(3) 0.2642(3) 0.0224(10) Uani 1 1 d . .
C16 C 0.6648(5) 0.4878(3) 0.0917(3) 0.0207(10) Uani 1 1 d . .
C45 C 0.2040(6) 0.5013(3) 0.3398(3) 0.0231(10) Uani 1 1 d . .
C50 C 0.7079(6) 0.4645(3) -0.0304(3) 0.0226(10) Uani 1 1 d . .
H50 H 0.696737 0.519244 -0.056981 0.027 Uiso 1 1 calc R U
C25 C -0.0911(6) 0.3134(3) 0.2311(3) 0.0290(11) Uani 1 1 d . .
H25 H -0.195825 0.322034 0.214577 0.035 Uiso 1 1 calc R U
C22 C 0.1794(5) 0.4153(3) 0.2855(3) 0.0219(10) Uani 1 1 d . .
C10 C 0.7413(6) 0.1073(3) 0.1806(3) 0.0237(10) Uani 1 1 d . .
C54 C 0.6655(5) 0.5842(3) 0.1372(3) 0.0213(10) Uani 1 1 d . .
C71 C 0.9044(6) 0.1666(3) 0.0806(3) 0.0238(10) Uani 1 1 d . .
C18 C 0.5633(5) 0.5343(3) 0.1861(3) 0.0200(9) Uani 1 1 d . .
C38 C 0.5423(6) 0.6108(3) 0.3208(3) 0.0258(10) Uani 1 1 d . .
C33 C 0.4434(6) 0.6109(3) 0.2696(3) 0.0214(10) Uani 1 1 d . .
C8 C 0.4995(6) 0.0768(3) 0.2679(3) 0.0272(11) Uani 1 1 d . .
C19 C 0.4474(6) 0.5421(3) 0.2468(3) 0.0218(10) Uani 1 1 d . .
C60 C 0.6896(6) -0.0797(3) 0.2317(3) 0.0257(10) Uani 1 1 d . .
C74 C 1.0102(6) 0.0213(3) 0.1446(3) 0.0288(11) Uani 1 1 d . .
H74A H 1.055678 0.021560 0.093706 0.035 Uiso 1 1 calc R U
H74B H 0.957535 -0.024842 0.168349 0.035 Uiso 1 1 calc R U
C26 C -0.0394(6) 0.3721(3) 0.2450(3) 0.0285(11) Uani 1 1 d . .
H26 H -0.108192 0.421017 0.239316 0.034 Uiso 1 1 calc R U
C72 C 1.0404(6) 0.1808(3) 0.0208(3) 0.0296(11) Uani 1 1 d . .
H72A H 1.142161 0.150274 0.044131 0.035 Uiso 1 1 calc R U
H72B H 1.047752 0.236818 0.002869 0.035 Uiso 1 1 calc R U
C70 C 0.8852(6) 0.0945(3) 0.1359(3) 0.0250(10) Uani 1 1 d . .
C27 C 0.3922(7) 0.0308(3) 0.3273(3) 0.0287(11) Uani 1 1 d . .
C24 C 0.0105(6) 0.2429(3) 0.2414(3) 0.0258(10) Uani 1 1 d . .
H24 H -0.023660 0.201804 0.233026 0.031 Uiso 1 1 calc R U
C28 C 0.2575(6) 0.0823(3) 0.3331(3) 0.0272(11) Uani 1 1 d . .
C63 C 0.9179(7) -0.1388(3) 0.3376(3) 0.0352(12) Uani 1 1 d . .
C37 C 0.5338(7) 0.6765(3) 0.3408(3) 0.0326(12) Uani 1 1 d . .
C57 C 0.8316(6) 0.5943(3) 0.0104(3) 0.0258(10) Uani 1 1 d . .
H57A H 0.887123 0.554996 -0.012521 0.031 Uiso 1 1 calc R U
H57B H 0.914676 0.611765 0.028377 0.031 Uiso 1 1 calc R U
C61 C 0.7649(6) -0.1576(3) 0.2521(3) 0.0309(12) Uani 1 1 d . .
C35 C 0.3226(7) 0.7446(3) 0.2582(3) 0.0319(12) Uani 1 1 d . .
C64 C 0.8409(6) -0.0624(3) 0.3171(3) 0.0294(11) Uani 1 1 d . .
C9 C 0.6515(6) 0.0548(3) 0.2383(3) 0.0242(10) Uani 1 1 d . .
C36 C 0.4229(7) 0.7425(3) 0.3089(3) 0.0346(13) Uani 1 1 d . .
C56 C 0.8765(6) 0.6215(3) 0.1909(3) 0.0337(12) Uani 1 1 d . .
H56A H 0.958415 0.590035 0.167498 0.051 Uiso 1 1 calc R U
H56B H 0.849866 0.589514 0.243251 0.051 Uiso 1 1 calc R U
H56C H 0.917956 0.666463 0.190632 0.051 Uiso 1 1 calc R U
C59 C 0.7272(6) -0.0298(3) 0.2628(3) 0.0236(10) Uani 1 1 d . .
C31 C 0.4249(7) -0.0536(3) 0.3754(3) 0.0361(13) Uani 1 1 d . .
H31A H 0.490732 -0.083686 0.344885 0.043 Uiso 1 1 calc R U
H31B H 0.321646 -0.072520 0.391270 0.043 Uiso 1 1 calc R U
C49 C 0.0223(8) 0.3453(4) 0.4609(3) 0.0453(15) Uani 1 1 d . .
H49A H 0.065412 0.305290 0.437891 0.068 Uiso 1 1 calc R U
H49B H -0.071520 0.330825 0.495011 0.068 Uiso 1 1 calc R U
H49C H 0.105034 0.349090 0.489558 0.068 Uiso 1 1 calc R U
C47 C 0.3050(7) 0.5033(4) 0.4570(3) 0.0380(13) Uani 1 1 d . .
H47A H 0.414020 0.492101 0.434817 0.057 Uiso 1 1 calc R U
H47B H 0.272818 0.454232 0.490931 0.057 Uiso 1 1 calc R U
H47C H 0.302864 0.537494 0.485844 0.057 Uiso 1 1 calc R U
C58 C 0.7400(7) 0.6645(3) -0.0503(3) 0.0319(12) Uani 1 1 d . .
H58A H 0.816379 0.688787 -0.090766 0.048 Uiso 1 1 calc R U
H58B H 0.681405 0.702723 -0.027485 0.048 Uiso 1 1 calc R U
H58C H 0.663682 0.646799 -0.071313 0.048 Uiso 1 1 calc R U
C75 C 1.1468(6) 0.0133(3) 0.1922(3) 0.0339(12) Uani 1 1 d . .
H75A H 1.197560 0.059491 0.169882 0.051 Uiso 1 1 calc R U
H75B H 1.226704 -0.033614 0.193556 0.051 Uiso 1 1 calc R U
H75C H 1.103881 0.008833 0.243860 0.051 Uiso 1 1 calc R U
C62 C 0.8777(7) -0.1872(3) 0.3045(3) 0.0355(13) Uani 1 1 d . .
C30 C 0.0982(8) 0.1082(4) 0.4462(3) 0.0435(14) Uani 1 1 d . .
H30A H 0.088835 0.164941 0.421009 0.065 Uiso 1 1 calc R U
H30B H 0.195094 0.087363 0.474855 0.065 Uiso 1 1 calc R U
H30C H 0.003380 0.096968 0.480867 0.065 Uiso 1 1 calc R U
C55 C 0.7243(6) 0.6507(3) 0.1459(3) 0.0270(11) Uani 1 1 d . .
H55A H 0.638394 0.678331 0.172350 0.032 Uiso 1 1 calc R U
H55B H 0.748095 0.688473 0.095152 0.032 Uiso 1 1 calc R U
C48 C -0.0275(6) 0.4244(3) 0.3985(3) 0.0310(12) Uani 1 1 d . .
H48A H -0.114055 0.420790 0.371009 0.037 Uiso 1 1 calc R U
H48B H -0.071092 0.464512 0.422008 0.037 Uiso 1 1 calc R U
C46 C 0.1888(6) 0.5438(3) 0.3942(3) 0.0280(11) Uani 1 1 d . .
H46A H 0.077318 0.548102 0.417101 0.034 Uiso 1 1 calc R U
H46B H 0.209082 0.597436 0.366013 0.034 Uiso 1 1 calc R U
C73 C 1.0249(8) 0.1591(3) -0.0478(3) 0.0402(14) Uani 1 1 d . .
H73A H 1.118114 0.169942 -0.083733 0.060 Uiso 1 1 calc R U
H73B H 0.926353 0.190198 -0.072564 0.060 Uiso 1 1 calc R U
H73C H 1.020347 0.103388 -0.031089 0.060 Uiso 1 1 calc R U
C32 C 0.5123(9) -0.0694(4) 0.4457(3) 0.0510(17) Uani 1 1 d . .
H32A H 0.604850 -0.042822 0.431237 0.077 Uiso 1 1 calc R U
H32B H 0.549561 -0.125813 0.469577 0.077 Uiso 1 1 calc R U
H32C H 0.438738 -0.049679 0.481574 0.077 Uiso 1 1 calc R U
C29 C 0.1096(7) 0.0696(3) 0.3863(3) 0.0326(12) Uani 1 1 d . .
H29A H 0.112451 0.012749 0.412046 0.039 Uiso 1 1 calc R U
H29B H 0.012640 0.091654 0.356693 0.039 Uiso 1 1 calc R U
Cl4 Cl 0.7043(2) 0.02114(11) 0.00688(13) 0.0684(6) Uani 1 1 d . .
Cl3 Cl 0.5094(3) 0.17534(13) -0.05436(14) 0.0886(8) Uani 1 1 d . .
C77 C 0.5656(9) 0.0977(4) 0.0254(4) 0.0566(18) Uani 1 1 d . .
H77A H 0.468606 0.077376 0.053097 0.068 Uiso 1 1 calc R U
H77B H 0.613605 0.115990 0.058682 0.068 Uiso 1 1 calc R U
C2 C 0.5502(9) 0.2699(5) 0.3567(5) 0.068(2) Uani 1 1 d . .
H2A H 0.595621 0.308562 0.311851 0.081 Uiso 1 1 calc R U
H2B H 0.441626 0.268641 0.345074 0.081 Uiso 1 1 calc R U
H1N H 0.590(6) 0.204(3) 0.171(3) 0.015(12) Uiso 1 1 d . .
H3N H 0.513(7) 0.450(3) 0.171(3) 0.015(15) Uiso 1 1 d . .

loop_
_atom_site_aniso_label
_atom_site_aniso_U_11
_atom_site_aniso_U_22
_atom_site_aniso_U_33
_atom_site_aniso_U_23
_atom_site_aniso_U_13
_atom_site_aniso_U_12
Cl1 0.0494(10) 0.0535(10) 0.0670(11) -0.0120(9) 0.0105(8) -0.0036(8)
F39 0.0282(16) 0.0222(14) 0.0380(16) -0.0106(12) -0.0071(13) -0.0023(12)
F41 0.0268(16) 0.0335(16) 0.0373(16) -0.0093(13) -0.0086(13) -0.0021(13)
F68 0.0365(18) 0.0317(16) 0.0467(18) -0.0191(14) -0.0103(15) -0.0038(14)
F40 0.0375(18) 0.0233(15) 0.063(2) -0.0180(15) 0.0035(16) 0.0020(14)
F67 0.049(2) 0.0327(17) 0.0422(18) -0.0138(14) -0.0125(15) -0.0130(15)
F69 0.050(2) 0.0244(15) 0.0531(19) -0.0227(15) 0.0114(16) -0.0157(14)
F66 0.044(2) 0.0162(15) 0.067(2) -0.0065(15) 0.0067(17) 0.0010(14)
N2 0.0182(19) 0.0155(18) 0.0266(19) -0.0059(16) -0.0001(16) -0.0031(15)
N5 0.019(2) 0.022(2) 0.033(2) -0.0106(17) 0.0016(17) -0.0067(16)
N3 0.021(2) 0.0152(19) 0.029(2) -0.0090(17) 0.0037(18) -0.0049(17)
F43 0.049(2) 0.058(2) 0.055(2) -0.0296(18) -0.0085(17) -0.0236(18)
N4 0.022(2) 0.0179(19) 0.030(2) -0.0099(16) -0.0010(17) -0.0035(16)
F42 0.061(2) 0.0389(19) 0.079(3) -0.042(2) 0.007(2) -0.0191(18)
N1 0.021(2) 0.0178(19) 0.033(2) -0.0101(17) 0.0030(18) -0.0043(17)
F65 0.045(2) 0.0348(18) 0.060(2) 0.0021(16) -0.0217(18) -0.0045(16)
N6 0.021(2) 0.019(2) 0.038(2) -0.0117(18) 0.0045(18) -0.0027(16)
Cl2 0.295(6) 0.089(2) 0.144(3) -0.071(2) -0.102(3) 0.051(3)
C13 0.021(2) 0.018(2) 0.026(2) -0.0082(19) 0.0024(19) -0.0015(18)
C12 0.024(2) 0.015(2) 0.026(2) -0.0074(18) 0.0001(19) -0.0033(18)
C51 0.018(2) 0.023(2) 0.023(2) -0.0092(19) 0.0003(18) -0.0029(19)
C34 0.019(2) 0.025(2) 0.034(3) -0.015(2) 0.000(2) -0.0048(19)
C15 0.021(2) 0.012(2) 0.028(2) -0.0062(18) 0.0016(19) -0.0020(18)
C20 0.020(2) 0.015(2) 0.028(2) -0.0098(18) 0.0008(19) -0.0037(18)
C23 0.022(2) 0.020(2) 0.026(2) -0.0080(19) 0.0009(19) -0.0063(19)
C6 0.028(3) 0.021(2) 0.033(3) -0.013(2) -0.001(2) -0.010(2)
C52 0.023(2) 0.021(2) 0.029(2) -0.012(2) 0.000(2) -0.0018(19)
C53 0.017(2) 0.019(2) 0.032(2) -0.0106(19) -0.0020(19) -0.0031(18)
C44 0.021(2) 0.023(2) 0.029(2) -0.008(2) -0.005(2) 0.0011(19)
C5 0.020(2) 0.020(2) 0.026(2) -0.0066(19) 0.0052(19) -0.0094(19)
C16 0.017(2) 0.016(2) 0.029(2) -0.0111(19) -0.0013(19) 0.0006(18)
C45 0.023(2) 0.017(2) 0.024(2) -0.0045(18) 0.0046(19) -0.0011(18)
C50 0.023(2) 0.017(2) 0.026(2) -0.0065(19) -0.0005(19) -0.0018(19)
C25 0.023(3) 0.030(3) 0.033(3) -0.007(2) -0.005(2) -0.007(2)
C22 0.014(2) 0.019(2) 0.032(2) -0.0067(19) -0.0028(19) -0.0044(18)
C10 0.025(3) 0.016(2) 0.031(2) -0.0119(19) -0.004(2) 0.0015(19)
C54 0.015(2) 0.022(2) 0.027(2) -0.0097(19) 0.0023(18) -0.0027(18)
C71 0.023(2) 0.021(2) 0.030(2) -0.010(2) -0.003(2) -0.0055(19)
C18 0.015(2) 0.017(2) 0.029(2) -0.0100(19) -0.0045(18) 0.0000(17)
C38 0.022(2) 0.026(2) 0.031(3) -0.013(2) -0.002(2) -0.004(2)
C33 0.020(2) 0.017(2) 0.032(2) -0.0137(19) 0.0057(19) -0.0081(18)
C8 0.029(3) 0.015(2) 0.039(3) -0.013(2) 0.005(2) -0.005(2)
C19 0.021(2) 0.019(2) 0.026(2) -0.0090(19) -0.0032(19) -0.0008(18)
C60 0.024(3) 0.023(2) 0.030(2) -0.011(2) -0.002(2) -0.002(2)
C74 0.029(3) 0.021(2) 0.034(3) -0.008(2) 0.001(2) -0.002(2)
C26 0.020(2) 0.026(3) 0.035(3) -0.009(2) 0.001(2) 0.001(2)
C72 0.024(3) 0.025(3) 0.038(3) -0.013(2) 0.005(2) -0.002(2)
C70 0.026(3) 0.020(2) 0.031(2) -0.011(2) -0.004(2) -0.006(2)
C27 0.035(3) 0.021(2) 0.033(3) -0.013(2) 0.000(2) -0.006(2)
C24 0.025(3) 0.026(2) 0.030(2) -0.008(2) -0.002(2) -0.013(2)
C28 0.028(3) 0.023(2) 0.035(3) -0.011(2) 0.003(2) -0.015(2)
C63 0.027(3) 0.031(3) 0.041(3) -0.005(2) -0.003(2) -0.007(2)
C37 0.031(3) 0.039(3) 0.040(3) -0.023(3) -0.002(2) -0.016(2)
C57 0.025(3) 0.022(2) 0.032(3) -0.013(2) 0.005(2) -0.007(2)
C61 0.028(3) 0.023(2) 0.047(3) -0.021(2) 0.009(2) -0.008(2)
C35 0.032(3) 0.020(2) 0.044(3) -0.015(2) 0.004(2) 0.000(2)
C64 0.028(3) 0.025(3) 0.037(3) -0.011(2) -0.003(2) -0.008(2)
C9 0.028(3) 0.016(2) 0.029(2) -0.0093(19) -0.002(2) -0.0033(19)
C36 0.039(3) 0.027(3) 0.051(3) -0.029(3) 0.008(3) -0.012(2)
C56 0.026(3) 0.033(3) 0.050(3) -0.025(3) -0.001(2) -0.006(2)
C59 0.022(2) 0.020(2) 0.029(2) -0.010(2) 0.003(2) -0.0047(19)
C31 0.041(3) 0.020(2) 0.046(3) -0.014(2) 0.011(3) -0.008(2)
C49 0.045(4) 0.040(3) 0.041(3) -0.007(3) 0.011(3) -0.010(3)
C47 0.040(3) 0.046(3) 0.030(3) -0.015(3) 0.001(2) -0.010(3)
C58 0.034(3) 0.023(2) 0.033(3) -0.003(2) 0.003(2) -0.009(2)
C75 0.022(3) 0.025(3) 0.050(3) -0.009(2) -0.002(2) -0.003(2)
C62 0.033(3) 0.016(2) 0.051(3) -0.010(2) 0.003(3) 0.003(2)
C30 0.046(4) 0.047(4) 0.038(3) -0.017(3) 0.006(3) -0.012(3)
C55 0.027(3) 0.024(2) 0.035(3) -0.018(2) 0.006(2) -0.005(2)
C48 0.025(3) 0.030(3) 0.037(3) -0.013(2) 0.013(2) -0.009(2)
C46 0.023(3) 0.030(3) 0.033(3) -0.016(2) 0.007(2) -0.007(2)
C73 0.050(4) 0.028(3) 0.038(3) -0.014(2) 0.004(3) 0.003(3)
C32 0.063(4) 0.038(3) 0.039(3) -0.007(3) 0.000(3) 0.003(3)
C29 0.031(3) 0.024(3) 0.039(3) -0.008(2) 0.006(2) -0.007(2)
Cl4 0.0547(11) 0.0536(10) 0.0967(15) -0.0372(10) 0.0082(10) 0.0012(8)
Cl3 0.0801(15) 0.0642(13) 0.0839(15) 0.0032(11) -0.0057(12) 0.0119(11)
C77 0.044(4) 0.059(4) 0.069(5) -0.033(4) -0.005(3) 0.004(3)
C2 0.040(4) 0.077(6) 0.086(6) -0.038(5) -0.018(4) 0.014(4)

loop_
_atom_type_symbol
_atom_type_description
_atom_type_scat_dispersion_real
_atom_type_scat_dispersion_imag
_atom_type_scat_source
C C 0.0181 0.0091 'International Tables Vol C Tables 4.2.6.8 and 6.1.1.4'
H H 0.0000 0.0000 'International Tables Vol C Tables 4.2.6.8 and 6.1.1.4'
F F 0.0727 0.0534 'International Tables Vol C Tables 4.2.6.8 and 6.1.1.4'
N N 0.0311 0.0180 'International Tables Vol C Tables 4.2.6.8 and 6.1.1.4'
Cl Cl 0.3639 0.7018 'International Tables Vol C Tables 4.2.6.8 and 6.1.1.4'

loop_
_geom_angle_atom_site_label_1
_geom_angle_atom_site_label_2
_geom_angle_atom_site_label_3
_geom_angle
C13 N2 C15 116.7(4)
C23 N5 C5 117.2(4)
C16 N3 C18 110.5(4)
C16 N3 H3N 126(4)
C18 N3 H3N 120(4)
C22 N4 C20 106.1(4)
C12 N1 C10 110.6(4)
C12 N1 H1N 131(3)
C10 N1 H1N 118(3)
C6 N6 C8 106.3(4)
N2 C13 C52 123.6(4)
N2 C13 C12 118.3(4)
C52 C13 C12 118.1(4)
N1 C12 C71 108.1(4)
N1 C12 C13 123.6(4)
C71 C12 C13 128.3(4)
C50 C51 C52 119.0(4)
C50 C51 H51 120.5
C52 C51 H51 120.5
F39 C34 C35 118.7(4)
F39 C34 C33 119.9(4)
C35 C34 C33 121.4(5)
N2 C15 C50 122.4(4)
N2 C15 C16 116.9(4)
C50 C15 C16 120.7(4)
C19 C20 N4 119.8(4)
C19 C20 C45 131.3(4)
N4 C20 C45 108.8(4)
N5 C23 C26 123.5(4)
N5 C23 C22 115.3(4)
C26 C23 C22 121.2(4)
N6 C6 C28 112.7(4)
N6 C6 C5 121.7(4)
C28 C6 C5 125.6(4)
C51 C52 C13 118.6(4)
C51 C52 H52 120.7
C13 C52 H52 120.7
C16 C53 C54 107.7(4)
C16 C53 C57 127.1(4)
C54 C53 C57 125.3(4)
C45 C44 C22 106.7(4)
C45 C44 C48 128.7(4)
C22 C44 C48 124.4(5)
N5 C5 C24 122.9(4)
N5 C5 C6 114.3(4)
C24 C5 C6 122.8(4)
N3 C16 C53 107.7(4)
N3 C16 C15 122.2(4)
C53 C16 C15 130.1(4)
C44 C45 C20 105.8(4)
C44 C45 C46 125.4(4)
C20 C45 C46 128.4(4)
C51 C50 C15 119.5(4)
C51 C50 H50 120.3
C15 C50 H50 120.3
C24 C25 C26 119.5(5)
C24 C25 H25 120.3
C26 C25 H25 120.3
N4 C22 C44 112.5(4)
N4 C22 C23 121.5(4)
C44 C22 C23 126.0(4)
N1 C10 C70 106.1(4)
N1 C10 C9 121.0(4)
C70 C10 C9 132.5(4)
C18 C54 C53 107.5(4)
C18 C54 C55 130.2(4)
C53 C54 C55 122.0(4)
C70 C71 C12 107.5(4)
C70 C71 C72 126.0(4)
C12 C71 C72 126.5(4)
N3 C18 C54 106.4(4)
N3 C18 C19 120.8(4)
C54 C18 C19 132.0(4)
F41 C38 C33 120.2(4)
F41 C38 C37 118.0(5)
C33 C38 C37 121.7(5)
C38 C33 C34 117.2(4)
C38 C33 C19 123.7(4)
C34 C33 C19 119.1(4)
C9 C8 N6 119.9(4)
C9 C8 C27 131.4(4)
N6 C8 C27 108.7(4)
C20 C19 C18 126.1(4)
C20 C19 C33 117.4(4)
C18 C19 C33 116.1(4)
F68 C60 C59 120.1(4)
F68 C60 C61 118.2(5)
C59 C60 C61 121.7(5)
C70 C74 C75 113.2(4)
C70 C74 H74A 108.9
C75 C74 H74A 108.9
C70 C74 H74B 108.9
C75 C74 H74B 108.9
H74A C74 H74B 107.8
C25 C26 C23 118.0(4)
C25 C26 H26 121.0
C23 C26 H26 121.0
C71 C72 C73 114.8(5)
C71 C72 H72A 108.6
C73 C72 H72A 108.6
C71 C72 H72B 108.6
C73 C72 H72B 108.6
H72A C72 H72B 107.5
C71 C70 C10 107.7(4)
C71 C70 C74 121.9(4)
C10 C70 C74 130.2(5)
C28 C27 C8 105.8(4)
C28 C27 C31 125.3(5)
C8 C27 C31 128.8(5)
C25 C24 C5 118.9(5)
C25 C24 H24 120.5
C5 C24 H24 120.5
C27 C28 C6 106.5(4)
C27 C28 C29 129.6(5)
C6 C28 C29 123.9(4)
F65 C63 C64 121.5(5)
F65 C63 C62 119.6(5)
C64 C63 C62 119.0(5)
F43 C37 C36 120.6(5)
F43 C37 C38 120.3(5)
C36 C37 C38 119.1(5)
C53 C57 C58 112.8(4)
C53 C57 H57A 109.0
C58 C57 H57A 109.0
C53 C57 H57B 109.0
C58 C57 H57B 109.0
H57A C57 H57B 107.8
F69 C61 C62 120.2(5)
F69 C61 C60 119.7(5)
C62 C61 C60 120.2(5)
F40 C35 C36 120.2(5)
F40 C35 C34 120.0(5)
C36 C35 C34 119.8(5)
F67 C64 C63 117.6(5)
F67 C64 C59 119.5(4)
C63 C64 C59 122.9(5)
C8 C9 C10 124.7(4)
C8 C9 C59 119.2(4)
C10 C9 C59 116.0(4)
F42 C36 C35 119.8(5)
F42 C36 C37 119.4(5)
C35 C36 C37 120.8(5)
C55 C56 H56A 109.5
C55 C56 H56B 109.5
H56A C56 H56B 109.5
C55 C56 H56C 109.5
H56A C56 H56C 109.5
H56B C56 H56C 109.5
C60 C59 C64 116.5(4)
C60 C59 C9 121.6(4)
C64 C59 C9 121.9(4)
C27 C31 C32 113.1(5)
C27 C31 H31A 109.0
C32 C31 H31A 109.0
C27 C31 H31B 109.0
C32 C31 H31B 109.0
H31A C31 H31B 107.8
C48 C49 H49A 109.5
C48 C49 H49B 109.5
H49A C49 H49B 109.5
C48 C49 H49C 109.5
H49A C49 H49C 109.5
H49B C49 H49C 109.5
C46 C47 H47A 109.5
C46 C47 H47B 109.5
H47A C47 H47B 109.5
C46 C47 H47C 109.5
H47A C47 H47C 109.5
H47B C47 H47C 109.5
C57 C58 H58A 109.5
C57 C58 H58B 109.5
H58A C58 H58B 109.5
C57 C58 H58C 109.5
H58A C58 H58C 109.5
H58B C58 H58C 109.5
C74 C75 H75A 109.5
C74 C75 H75B 109.5
H75A C75 H75B 109.5
C74 C75 H75C 109.5
H75A C75 H75C 109.5
H75B C75 H75C 109.5
F66 C62 C61 120.4(5)
F66 C62 C63 119.9(5)
C61 C62 C63 119.7(5)
C29 C30 H30A 109.5
C29 C30 H30B 109.5
H30A C30 H30B 109.5
C29 C30 H30C 109.5
H30A C30 H30C 109.5
H30B C30 H30C 109.5
C54 C55 C56 111.7(4)
C54 C55 H55A 109.3
C56 C55 H55A 109.3
C54 C55 H55B 109.3
C56 C55 H55B 109.3
H55A C55 H55B 107.9
C44 C48 C49 112.3(4)
C44 C48 H48A 109.2
C49 C48 H48A 109.2
C44 C48 H48B 109.2
C49 C48 H48B 109.2
H48A C48 H48B 107.9
C45 C46 C47 112.8(4)
C45 C46 H46A 109.0
C47 C46 H46A 109.0
C45 C46 H46B 109.0
C47 C46 H46B 109.0
H46A C46 H46B 107.8
C72 C73 H73A 109.5
C72 C73 H73B 109.5
H73A C73 H73B 109.5
C72 C73 H73C 109.5
H73A C73 H73C 109.5
H73B C73 H73C 109.5
C31 C32 H32A 109.5
C31 C32 H32B 109.5
H32A C32 H32B 109.5
C31 C32 H32C 109.5
H32A C32 H32C 109.5
H32B C32 H32C 109.5
C28 C29 C30 111.8(5)
C28 C29 H29A 109.2
C30 C29 H29A 109.2
C28 C29 H29B 109.2
C30 C29 H29B 109.2
H29A C29 H29B 107.9
Cl3 C77 Cl4 113.5(4)
Cl3 C77 H77A 108.9
Cl4 C77 H77A 108.9
Cl3 C77 H77B 108.9
Cl4 C77 H77B 108.9
H77A C77 H77B 107.7
Cl2 C2 Cl1 116.4(5)
Cl2 C2 H2A 108.2
Cl1 C2 H2A 108.2
Cl2 C2 H2B 108.2
Cl1 C2 H2B 108.2
H2A C2 H2B 107.3

loop_
_geom_bond_atom_site_label_1
_geom_bond_atom_site_label_2
_geom_bond_distance
Cl1 C2 1.767(8)
F39 C34 1.329(6)
F41 C38 1.342(6)
F68 C60 1.339(6)
F40 C35 1.343(6)
F67 C64 1.342(6)
F69 C61 1.348(6)
F66 C62 1.345(6)
N2 C13 1.345(6)
N2 C15 1.367(6)
N5 C23 1.338(6)
N5 C5 1.353(6)
N3 C16 1.362(6)
N3 C18 1.392(6)
N3 H3N 0.72(6)
F43 C37 1.342(6)
N4 C22 1.317(6)
N4 C20 1.418(6)
F42 C36 1.347(6)
N1 C12 1.354(6)
N1 C10 1.386(6)
N1 H1N 0.85(5)
F65 C63 1.338(7)
N6 C6 1.300(6)
N6 C8 1.409(6)
Cl2 C2 1.653(8)
C13 C52 1.395(6)
C13 C12 1.481(6)
C12 C71 1.404(6)
C51 C50 1.379(6)
C51 C52 1.384(7)
C51 H51 0.9500
C34 C35 1.384(7)
C34 C33 1.400(7)
C15 C50 1.393(6)
C15 C16 1.463(6)
C20 C19 1.369(7)
C20 C45 1.479(6)
C23 C26 1.400(7)
C23 C22 1.474(7)
C6 C28 1.465(7)
C6 C5 1.475(7)
C52 H52 0.9500
C53 C16 1.403(6)
C53 C54 1.413(6)
C53 C57 1.502(7)
C44 C45 1.365(7)
C44 C22 1.457(7)
C44 C48 1.504(7)
C5 C24 1.393(7)
C45 C46 1.497(7)
C50 H50 0.9500
C25 C24 1.372(7)
C25 C26 1.390(7)
C25 H25 0.9500
C10 C70 1.422(7)
C10 C9 1.437(7)
C54 C18 1.413(7)
C54 C55 1.510(7)
C71 C70 1.399(7)
C71 C72 1.504(7)
C18 C19 1.442(6)
C38 C33 1.375(7)
C38 C37 1.399(7)
C33 C19 1.494(6)
C8 C9 1.380(7)
C8 C27 1.484(7)
C60 C59 1.385(7)
C60 C61 1.388(7)
C74 C70 1.511(7)
C74 C75 1.524(8)
C74 H74A 0.9900
C74 H74B 0.9900
C26 H26 0.9500
C72 C73 1.532(8)
C72 H72A 0.9900
C72 H72B 0.9900
C27 C28 1.349(7)
C27 C31 1.490(7)
C24 H24 0.9500
C28 C29 1.509(7)
C63 C64 1.368(7)
C63 C62 1.397(8)
C37 C36 1.372(8)
C57 C58 1.533(7)
C57 H57A 0.9900
C57 H57B 0.9900
C61 C62 1.362(8)
C35 C36 1.362(8)
C64 C59 1.391(7)
C9 C59 1.493(6)
C56 C55 1.540(7)
C56 H56A 0.9800
C56 H56B 0.9800
C56 H56C 0.9800
C31 C32 1.525(9)
C31 H31A 0.9900
C31 H31B 0.9900
C49 C48 1.532(8)
C49 H49A 0.9800
C49 H49B 0.9800
C49 H49C 0.9800
C47 C46 1.523(8)
C47 H47A 0.9800
C47 H47B 0.9800
C47 H47C 0.9800
C58 H58A 0.9800
C58 H58B 0.9800
C58 H58C 0.9800
C75 H75A 0.9800
C75 H75B 0.9800
C75 H75C 0.9800
C30 C29 1.543(8)
C30 H30A 0.9800
C30 H30B 0.9800
C30 H30C 0.9800
C55 H55A 0.9900
C55 H55B 0.9900
C48 H48A 0.9900
C48 H48B 0.9900
C46 H46A 0.9900
C46 H46B 0.9900
C73 H73A 0.9800
C73 H73B 0.9800
C73 H73C 0.9800
C32 H32A 0.9800
C32 H32B 0.9800
C32 H32C 0.9800
C29 H29A 0.9900
C29 H29B 0.9900
Cl4 C77 1.757(7)
Cl3 C77 1.707(8)
C77 H77A 0.9900
C77 H77B 0.9900
C2 H2A 0.9900
C2 H2B 0.9900

loop_
_geom_torsion_atom_site_label_1
_geom_torsion_atom_site_label_2
_geom_torsion_atom_site_label_3
_geom_torsion_atom_site_label_4
_geom_torsion
C15 N2 C13 C52 -5.3(7)
C15 N2 C13 C12 172.8(4)
C10 N1 C12 C71 -2.1(6)
C10 N1 C12 C13 179.8(4)
N2 C13 C12 N1 44.4(7)
C52 C13 C12 N1 -137.4(5)
N2 C13 C12 C71 -133.2(5)
C52 C13 C12 C71 45.0(7)
C13 N2 C15 C50 5.0(7)
C13 N2 C15 C16 -173.3(4)
C22 N4 C20 C19 -172.5(4)
C22 N4 C20 C45 3.2(5)
C5 N5 C23 C26 -2.2(7)
C5 N5 C23 C22 176.7(4)
C8 N6 C6 C28 1.0(6)
C8 N6 C6 C5 179.7(4)
C50 C51 C52 C13 1.4(7)
N2 C13 C52 C51 2.3(8)
C12 C13 C52 C51 -175.9(4)
C23 N5 C5 C24 2.3(7)
C23 N5 C5 C6 -177.5(4)
N6 C6 C5 N5 -58.6(6)
C28 C6 C5 N5 119.9(5)
N6 C6 C5 C24 121.6(5)
C28 C6 C5 C24 -59.9(7)
C18 N3 C16 C53 1.8(5)
C18 N3 C16 C15 -178.4(4)
C54 C53 C16 N3 1.0(5)
C57 C53 C16 N3 -179.8(4)
C54 C53 C16 C15 -178.8(5)
C57 C53 C16 C15 0.5(8)
N2 C15 C16 N3 -35.9(7)
C50 C15 C16 N3 145.8(5)
N2 C15 C16 C53 143.8(5)
C50 C15 C16 C53 -34.4(8)
C22 C44 C45 C20 0.0(5)
C48 C44 C45 C20 174.7(5)
C22 C44 C45 C46 -173.2(4)
C48 C44 C45 C46 1.5(8)
C19 C20 C45 C44 173.1(5)
N4 C20 C45 C44 -1.9(5)
C19 C20 C45 C46 -14.0(9)
N4 C20 C45 C46 171.0(4)
C52 C51 C50 C15 -1.6(7)
N2 C15 C50 C51 -1.6(7)
C16 C15 C50 C51 176.6(4)
C20 N4 C22 C44 -3.3(5)
C20 N4 C22 C23 178.0(4)
C45 C44 C22 N4 2.1(6)
C48 C44 C22 N4 -172.9(5)
C45 C44 C22 C23 -179.2(4)
C48 C44 C22 C23 5.8(8)
N5 C23 C22 N4 58.2(6)
C26 C23 C22 N4 -122.8(5)
N5 C23 C22 C44 -120.3(5)
C26 C23 C22 C44 58.6(7)
C12 N1 C10 C70 2.7(6)
C12 N1 C10 C9 -171.6(4)
C16 C53 C54 C18 -3.3(5)
C57 C53 C54 C18 177.4(4)
C16 C53 C54 C55 171.0(4)
C57 C53 C54 C55 -8.2(7)
N1 C12 C71 C70 0.7(6)
C13 C12 C71 C70 178.6(5)
N1 C12 C71 C72 -178.4(5)
C13 C12 C71 C72 -0.5(8)
C16 N3 C18 C54 -3.8(5)
C16 N3 C18 C19 167.6(4)
C53 C54 C18 N3 4.3(5)
C55 C54 C18 N3 -169.4(5)
C53 C54 C18 C19 -165.8(5)
C55 C54 C18 C19 20.5(9)
F41 C38 C33 C34 -179.8(4)
C37 C38 C33 C34 -0.6(7)
F41 C38 C33 C19 1.2(7)
C37 C38 C33 C19 -179.6(5)
F39 C34 C33 C38 -179.1(4)
C35 C34 C33 C38 0.4(7)
F39 C34 C33 C19 0.0(7)
C35 C34 C33 C19 179.5(5)
C6 N6 C8 C9 179.1(5)
C6 N6 C8 C27 -0.6(6)
N4 C20 C19 C18 -3.9(7)
C45 C20 C19 C18 -178.5(5)
N4 C20 C19 C33 168.4(4)
C45 C20 C19 C33 -6.2(8)
N3 C18 C19 C20 -4.2(7)
C54 C18 C19 C20 164.7(5)
N3 C18 C19 C33 -176.6(4)
C54 C18 C19 C33 -7.7(8)
C38 C33 C19 C20 101.3(6)
C34 C33 C19 C20 -77.8(6)
C38 C33 C19 C18 -85.6(6)
C34 C33 C19 C18 95.3(5)
C24 C25 C26 C23 1.3(7)
N5 C23 C26 C25 0.5(7)
C22 C23 C26 C25 -178.4(5)
C70 C71 C72 C73 79.7(7)
C12 C71 C72 C73 -101.3(6)
C12 C71 C70 C10 0.9(6)
C72 C71 C70 C10 -180.0(5)
C12 C71 C70 C74 -174.9(4)
C72 C71 C70 C74 4.2(8)
N1 C10 C70 C71 -2.1(5)
C9 C10 C70 C71 171.1(5)
N1 C10 C70 C74 173.2(5)
C9 C10 C70 C74 -13.6(9)
C75 C74 C70 C71 83.7(6)
C75 C74 C70 C10 -91.0(7)
C9 C8 C27 C28 -179.7(6)
N6 C8 C27 C28 0.0(6)
C9 C8 C27 C31 3.8(10)
N6 C8 C27 C31 -176.4(5)
C26 C25 C24 C5 -1.2(7)
N5 C5 C24 C25 -0.6(7)
C6 C5 C24 C25 179.2(5)
C8 C27 C28 C6 0.6(6)
C31 C27 C28 C6 177.2(5)
C8 C27 C28 C29 -177.3(5)
C31 C27 C28 C29 -0.7(9)
N6 C6 C28 C27 -1.0(6)
C5 C6 C28 C27 -179.7(5)
N6 C6 C28 C29 177.0(5)
C5 C6 C28 C29 -1.7(8)
F41 C38 C37 F43 0.4(8)
C33 C38 C37 F43 -178.8(5)
F41 C38 C37 C36 179.7(5)
C33 C38 C37 C36 0.5(8)
C16 C53 C57 C58 101.1(6)
C54 C53 C57 C58 -79.8(6)
F68 C60 C61 F69 0.9(7)
C59 C60 C61 F69 -180.0(5)
F68 C60 C61 C62 -178.5(5)
C59 C60 C61 C62 0.7(8)
F39 C34 C35 F40 -1.6(7)
C33 C34 C35 F40 179.0(4)
F39 C34 C35 C36 179.3(5)
C33 C34 C35 C36 -0.1(8)
F65 C63 C64 F67 0.3(8)
C62 C63 C64 F67 179.1(5)
F65 C63 C64 C59 179.2(5)
C62 C63 C64 C59 -2.0(8)
N6 C8 C9 C10 0.9(8)
C27 C8 C9 C10 -179.4(5)
N6 C8 C9 C59 -174.6(4)
C27 C8 C9 C59 5.1(9)
N1 C10 C9 C8 3.4(8)
C70 C10 C9 C8 -169.0(5)
N1 C10 C9 C59 179.0(4)
C70 C10 C9 C59 6.6(8)
F40 C35 C36 F42 0.1(8)
C34 C35 C36 F42 179.2(5)
F40 C35 C36 C37 -179.0(5)
C34 C35 C36 C37 0.1(8)
F43 C37 C36 F42 -0.1(8)
C38 C37 C36 F42 -179.4(5)
F43 C37 C36 C35 179.1(5)
C38 C37 C36 C35 -0.3(8)
F68 C60 C59 C64 177.5(4)
C61 C60 C59 C64 -1.7(7)
F68 C60 C59 C9 -3.6(7)
C61 C60 C59 C9 177.2(5)
F67 C64 C59 C60 -178.8(5)
C63 C64 C59 C60 2.4(8)
F67 C64 C59 C9 2.3(7)
C63 C64 C59 C9 -176.6(5)
C8 C9 C59 C60 80.8(6)
C10 C9 C59 C60 -95.0(6)
C8 C9 C59 C64 -100.3(6)
C10 C9 C59 C64 83.8(6)
C28 C27 C31 C32 -91.3(7)
C8 C27 C31 C32 84.5(7)
F69 C61 C62 F66 1.2(8)
C60 C61 C62 F66 -179.4(5)
F69 C61 C62 C63 -179.6(5)
C60 C61 C62 C63 -0.2(8)
F65 C63 C62 F66 -1.1(8)
C64 C63 C62 F66 -179.9(5)
F65 C63 C62 C61 179.7(5)
C64 C63 C62 C61 0.8(8)
C18 C54 C55 C56 85.9(6)
C53 C54 C55 C56 -87.0(6)
C45 C44 C48 C49 -99.9(6)
C22 C44 C48 C49 74.0(7)
C44 C45 C46 C47 96.0(6)
C20 C45 C46 C47 -75.6(6)
C27 C28 C29 C30 109.1(6)
C6 C28 C29 C30 -68.4(7)
